data_7152067
loop_
_publ_author_name
'Selvakumar, Jayaraman'
'Ramanathan, Chinnasamy Ramaraj'

_publ_section_title
;
 Br\/onsted acid assisted activation of imide carbonyl group:
 regioselective synthesis of isoindoloisoquinolinone alkaloid
 (+-)-nuevamine.
;
_journal_issue 22
_journal_name_full 'Organic &amp; biomolecular chemistry'
_journal_page_first 7643
_journal_page_last 7646
_journal_paper_doi 10.1039/c1ob06349a
_journal_volume 9
_journal_year 2011
_chemical_formula_sum 'C20 H21 N O6'
_chemical_formula_weight 371.38
_chemical_name_systematic
;
?
;
_space_group_IT_number 14
_symmetry_space_group_name_Hall '-P 2ybc'
_symmetry_space_group_name_H-M 'P 1 21/c 1'
_atom_sites_solution_hydrogens geom
_atom_sites_solution_primary direct
_atom_sites_solution_secondary difmap
_audit_creation_method SHELXL-97
_cell_angle_alpha 90.00
_cell_angle_beta 95.344(2)
_cell_angle_gamma 90.00
_cell_formula_units_Z 4
_cell_length_a 10.1550(2)
_cell_length_b 19.4043(5)
_cell_length_c 9.8299(3)
_cell_measurement_temperature 293(2)
_cell_volume 1928.57(9)
_computing_structure_refinement 'SHELXL-97 (Sheldrick, 1997)'
_diffrn_ambient_temperature 293(2)
_diffrn_measured_fraction_theta_full 0.999
_diffrn_measured_fraction_theta_max 0.999
_diffrn_radiation_monochromator graphite
_diffrn_radiation_source 'fine-focus sealed tube'
_diffrn_radiation_type MoK\a
_diffrn_radiation_wavelength 0.71073
_diffrn_reflns_av_R_equivalents 0.0406
_diffrn_reflns_av_sigmaI/netI 0.0292
_diffrn_reflns_limit_h_max 12
_diffrn_reflns_limit_h_min -12
_diffrn_reflns_limit_k_max 23
_diffrn_reflns_limit_k_min -23
_diffrn_reflns_limit_l_max 11
_diffrn_reflns_limit_l_min -11
_diffrn_reflns_number 15615
_diffrn_reflns_theta_full 25.00
_diffrn_reflns_theta_max 25.00
_diffrn_reflns_theta_min 2.91
_exptl_absorpt_coefficient_mu 0.095
_exptl_crystal_density_diffrn 1.279
_exptl_crystal_density_method 'not measured'
_exptl_crystal_F_000 784
_refine_diff_density_max 0.148
_refine_diff_density_min -0.207
_refine_diff_density_rms 0.036
_refine_ls_extinction_method none
_refine_ls_goodness_of_fit_ref 1.005
_refine_ls_hydrogen_treatment mixed
_refine_ls_matrix_type full
_refine_ls_number_parameters 267
_refine_ls_number_reflns 3380
_refine_ls_number_restraints 3
_refine_ls_restrained_S_all 1.005
_refine_ls_R_factor_all 0.0597
_refine_ls_R_factor_gt 0.0419
_refine_ls_shift/su_max 0.029
_refine_ls_shift/su_mean 0.003
_refine_ls_structure_factor_coef Fsqd
_refine_ls_weighting_details 'calc w=1/[\s^2^(Fo^2^)+(0.0517P)^2^+0.5041P] where P=(Fo^2^+2Fc^2^)/3'
_refine_ls_weighting_scheme calc
_refine_ls_wR_factor_gt 0.0999
_refine_ls_wR_factor_ref 0.1099
_reflns_number_gt 2591
_reflns_number_total 3380
_reflns_threshold_expression >2sigma(I)
_cod_data_source_file c1ob06349a.txt
_cod_data_source_block crr-66-crr-226
_cod_database_code 7152067

loop_
_symmetry_equiv_pos_as_xyz
'x, y, z'
'-x, y+1/2, -z+1/2'
'-x, -y, -z'
'x, -y-1/2, z-1/2'

loop_
_atom_site_label
_atom_site_type_symbol
_atom_site_fract_x
_atom_site_fract_y
_atom_site_fract_z
_atom_site_U_iso_or_equiv
_atom_site_adp_type
_atom_site_occupancy
_atom_site_symmetry_multiplicity
_atom_site_calc_flag
_atom_site_refinement_flags
O1 O 0.28195(12) 0.25754(6) 0.34569(13) 0.0417(3) Uani 1 1 d .
O2 O 0.16431(13) 0.38426(7) 0.50654(14) 0.0425(3) Uani 1 1 d .
O3 O -0.24201(13) 0.41165(8) 0.00591(15) 0.0580(4) Uani 1 1 d .
O4 O 0.43355(13) 0.55318(6) 0.36843(14) 0.0479(4) Uani 1 1 d .
O5 O -0.11807(14) 0.29724(7) 0.06346(17) 0.0620(4) Uani 1 1 d .
N N 0.26085(14) 0.48427(7) 0.41690(16) 0.0394(4) Uani 1 1 d .
O7 O 0.52037(12) 0.22616(7) 0.27745(16) 0.0536(4) Uani 1 1 d .
C9 C 0.49693(17) 0.29481(9) 0.29428(19) 0.0390(4) Uani 1 1 d .
C10 C 0.36932(16) 0.31061(9) 0.33093(17) 0.0333(4) Uani 1 1 d .
C11 C 0.02973(17) 0.47833(9) 0.24733(19) 0.0385(4) Uani 1 1 d .
C12 C 0.04599(17) 0.35516(9) 0.22004(19) 0.0400(4) Uani 1 1 d .
H12 H 0.0895 0.3140 0.2426 0.048 Uiso 1 1 calc R
C13 C 0.33740(16) 0.37908(9) 0.34679(16) 0.0319(4) Uani 1 1 d .
C C 0.21153(17) 0.41349(9) 0.38963(18) 0.0349(4) Uani 1 1 d .
C15 C 0.09417(16) 0.41652(9) 0.28059(18) 0.0348(4) Uani 1 1 d .
C16 C -0.08373(18) 0.47697(10) 0.15512(19) 0.0437(5) Uani 1 1 d .
H16 H -0.1282 0.5180 0.1334 0.052 Uiso 1 1 calc R
C17 C -0.06445(17) 0.35454(10) 0.1278(2) 0.0434(5) Uani 1 1 d .
C18 C -0.13123(18) 0.41695(10) 0.0958(2) 0.0427(5) Uani 1 1 d .
C19 C 0.43272(16) 0.42940(9) 0.33280(17) 0.0345(4) Uani 1 1 d .
C20 C 0.58890(18) 0.34603(10) 0.2767(2) 0.0453(5) Uani 1 1 d .
H20 H 0.6719 0.3345 0.2508 0.054 Uiso 1 1 calc R
C21 C 0.55738(18) 0.41404(10) 0.29762(19) 0.0412(5) Uani 1 1 d .
H21 H 0.6190 0.4488 0.2882 0.049 Uiso 1 1 calc R
C22 C 0.38077(18) 0.49626(9) 0.37236(18) 0.0365(4) Uani 1 1 d .
C23 C 0.0764(2) 0.54695(10) 0.3062(2) 0.0472(5) Uani 1 1 d .
H23A H 0.0002 0.5745 0.3246 0.057 Uiso 1 1 calc R
H23B H 0.1234 0.5714 0.2396 0.057 Uiso 1 1 calc R
C25 C -0.0494(2) 0.23435(12) 0.0828(3) 0.0809(8) Uani 1 1 d .
H25A H -0.0939 0.1994 0.0267 0.121 Uiso 1 1 calc R
H25B H -0.0466 0.2210 0.1771 0.121 Uiso 1 1 calc R
H25C H 0.0392 0.2398 0.0578 0.121 Uiso 1 1 calc R
C26 C 0.16597(19) 0.53854(10) 0.4365(2) 0.0459(5) Uani 1 1 d .
H26A H 0.2120 0.5814 0.4591 0.055 Uiso 1 1 calc R
H26B H 0.1142 0.5266 0.5112 0.055 Uiso 1 1 calc R
C27 C -0.3149(2) 0.47320(13) -0.0256(2) 0.0664(7) Uani 1 1 d .
H27A H -0.3918 0.4627 -0.0865 0.100 Uiso 1 1 calc R
H27B H -0.2603 0.5055 -0.0685 0.100 Uiso 1 1 calc R
H27C H -0.3418 0.4929 0.0571 0.100 Uiso 1 1 calc R
C0AA C 0.3034(2) 0.22288(11) 0.4754(2) 0.0578(6) Uani 1 1 d .
H0AA H 0.2421 0.1853 0.4780 0.087 Uiso 1 1 calc R
H0AB H 0.2901 0.2548 0.5476 0.087 Uiso 1 1 calc R
H0AC H 0.3922 0.2055 0.4871 0.087 Uiso 1 1 calc R
C1AA C 0.6502(2) 0.20633(13) 0.2469(3) 0.0829(9) Uani 1 1 d .
H1AA H 0.6708 0.2286 0.1643 0.124 Uiso 1 1 calc R
H1AB H 0.6534 0.1573 0.2351 0.124 Uiso 1 1 calc R
H1AC H 0.7136 0.2198 0.3207 0.124 Uiso 1 1 calc R
O O 0.34351(15) 0.39397(8) 0.72655(17) 0.0586(4) Uani 1 1 d D
H2 H 0.230(2) 0.3883(12) 0.576(3) 0.074(8) Uiso 1 1 d .
HA H 0.367(3) 0.3535(7) 0.751(3) 0.111 Uiso 1 1 d D
HB H 0.4110(19) 0.4137(13) 0.697(3) 0.111 Uiso 1 1 d D

loop_
_atom_site_aniso_label
_atom_site_aniso_U_11
_atom_site_aniso_U_22
_atom_site_aniso_U_33
_atom_site_aniso_U_23
_atom_site_aniso_U_13
_atom_site_aniso_U_12
O1 0.0409(7) 0.0321(7) 0.0523(8) 0.0038(6) 0.0048(6) -0.0032(6)
O2 0.0430(7) 0.0454(8) 0.0405(8) 0.0032(6) 0.0125(6) -0.0019(6)
O3 0.0473(8) 0.0650(10) 0.0595(9) 0.0031(7) -0.0066(7) 0.0120(7)
O4 0.0542(8) 0.0331(8) 0.0568(9) 0.0010(6) 0.0071(6) -0.0088(6)
O5 0.0481(8) 0.0442(8) 0.0902(12) -0.0112(7) -0.0125(8) 0.0001(7)
N 0.0405(8) 0.0305(8) 0.0481(9) -0.0046(7) 0.0098(7) -0.0001(7)
O7 0.0411(7) 0.0378(8) 0.0833(11) -0.0101(7) 0.0137(7) 0.0066(6)
C9 0.0383(10) 0.0350(10) 0.0436(11) -0.0031(8) 0.0041(8) 0.0052(8)
C10 0.0340(9) 0.0334(10) 0.0326(9) 0.0012(7) 0.0026(7) -0.0028(8)
C11 0.0394(10) 0.0351(10) 0.0426(11) 0.0029(8) 0.0126(8) 0.0065(8)
C12 0.0333(9) 0.0318(10) 0.0551(12) 0.0023(8) 0.0060(8) 0.0043(8)
C13 0.0337(9) 0.0321(9) 0.0302(9) 0.0015(7) 0.0038(7) 0.0008(7)
C 0.0372(9) 0.0296(10) 0.0393(10) 0.0004(7) 0.0102(8) 0.0009(7)
C15 0.0327(9) 0.0320(10) 0.0410(10) 0.0031(8) 0.0111(8) 0.0024(8)
C16 0.0444(11) 0.0401(11) 0.0477(12) 0.0083(9) 0.0103(9) 0.0130(9)
C17 0.0353(10) 0.0401(11) 0.0551(12) -0.0023(9) 0.0064(9) -0.0007(8)
C18 0.0359(10) 0.0484(12) 0.0442(11) 0.0041(9) 0.0053(8) 0.0056(9)
C19 0.0368(9) 0.0344(10) 0.0321(10) 0.0018(7) 0.0031(7) -0.0017(8)
C20 0.0343(10) 0.0461(12) 0.0573(12) -0.0031(9) 0.0132(9) 0.0026(9)
C21 0.0367(10) 0.0411(11) 0.0472(11) 0.0006(8) 0.0107(8) -0.0058(8)
C22 0.0405(10) 0.0347(10) 0.0340(10) 0.0020(7) 0.0015(8) -0.0026(8)
C23 0.0498(11) 0.0323(11) 0.0615(13) -0.0005(9) 0.0157(10) 0.0090(9)
C25 0.0554(14) 0.0436(14) 0.140(3) -0.0231(14) -0.0093(15) 0.0010(11)
C26 0.0519(12) 0.0333(10) 0.0542(12) -0.0083(8) 0.0146(10) 0.0020(9)
C27 0.0596(14) 0.0855(18) 0.0525(14) 0.0090(12) -0.0041(11) 0.0299(13)
C0AA 0.0766(15) 0.0436(12) 0.0561(14) 0.0120(10) 0.0217(11) 0.0024(11)
C1AA 0.0494(13) 0.0511(15) 0.151(3) -0.0206(15) 0.0235(15) 0.0125(11)
O 0.0575(9) 0.0560(10) 0.0628(10) 0.0136(8) 0.0081(8) 0.0004(7)

loop_
_atom_type_symbol
_atom_type_description
_atom_type_scat_dispersion_real
_atom_type_scat_dispersion_imag
_atom_type_scat_source
C C 0.0033 0.0016 'International Tables Vol C Tables 4.2.6.8 and 6.1.1.4'
H H 0.0000 0.0000 'International Tables Vol C Tables 4.2.6.8 and 6.1.1.4'
N N 0.0061 0.0033 'International Tables Vol C Tables 4.2.6.8 and 6.1.1.4'
O O 0.0106 0.0060 'International Tables Vol C Tables 4.2.6.8 and 6.1.1.4'

loop_
_geom_angle_atom_site_label_1
_geom_angle_atom_site_label_2
_geom_angle_atom_site_label_3
_geom_angle
C10 O1 C0AA 113.40(14)
C18 O3 C27 117.18(17)
C17 O5 C25 118.09(16)
C22 N C26 123.15(15)
C22 N C 113.66(14)
C26 N C 118.70(14)
C9 O7 C1AA 117.50(16)
O7 C9 C20 123.87(16)
O7 C9 C10 114.68(15)
C20 C9 C10 121.45(16)
O1 C10 C13 123.25(15)
O1 C10 C9 118.75(15)
C13 C10 C9 117.98(16)
C15 C11 C16 118.52(17)
C15 C11 C23 123.12(16)
C16 C11 C23 118.36(16)
C17 C12 C15 121.30(16)
C10 C13 C19 119.47(15)
C10 C13 C 131.30(15)
C19 C13 C 109.07(14)
O2 C N 111.25(14)
O2 C C15 106.61(14)
N C C15 108.69(13)
O2 C C13 113.89(14)
N C C13 100.20(13)
C15 C C13 116.06(14)
C11 C15 C12 119.72(16)
C11 C15 C 121.16(15)
C12 C15 C 118.99(15)
C18 C16 C11 121.88(17)
O5 C17 C12 125.28(17)
O5 C17 C18 115.67(16)
C12 C17 C18 119.04(17)
O3 C18 C16 125.07(17)
O3 C18 C17 115.40(17)
C16 C18 C17 119.53(17)
C21 C19 C13 122.54(16)
C21 C19 C22 128.36(16)
C13 C19 C22 108.90(15)
C21 C20 C9 119.99(17)
C19 C21 C20 118.49(17)
O4 C22 N 124.96(17)
O4 C22 C19 128.14(17)
N C22 C19 106.90(15)
C11 C23 C26 111.87(15)
N C26 C23 108.72(15)

loop_
_geom_bond_atom_site_label_1
_geom_bond_atom_site_label_2
_geom_bond_distance
O1 C10 1.376(2)
O1 C0AA 1.440(2)
O2 C 1.405(2)
O3 C18 1.368(2)
O3 C27 1.424(2)
O4 C22 1.230(2)
O5 C17 1.367(2)
O5 C25 1.410(3)
N C22 1.352(2)
N C26 1.452(2)
N C 1.478(2)
O7 C9 1.366(2)
O7 C1AA 1.432(2)
C9 C20 1.386(3)
C9 C10 1.411(2)
C10 C13 1.380(2)
C11 C15 1.391(2)
C11 C16 1.398(3)
C11 C23 1.510(3)
C12 C17 1.375(2)
C12 C15 1.399(2)
C13 C19 1.391(2)
C13 C 1.535(2)
C C15 1.528(2)
C16 C18 1.370(3)
C17 C18 1.409(3)
C19 C21 1.376(2)
C19 C22 1.466(2)
C20 C21 1.378(3)
C23 C26 1.509(3)
